data_4312385
loop_
_publ_author_name
'Frank Wiesbrock'
'Hubert Schmidbaur'

_publ_section_title
;
 Crystal Structures of Rubidium and Cesium Anthranilates and Salicylates
;
_journal_name_full 'Inorganic Chemistry'
_journal_page_first 7283
_journal_page_last 7289
_journal_paper_doi 10.1021/ic034427t
_journal_volume 42
_journal_year 2003
_chemical_formula_sum 'C14 H13 Cs N2 O4'
_chemical_formula_weight 406.17
_chemical_name_systematic
; 
 ? 
;
_space_group_IT_number 14
_symmetry_cell_setting monoclinic
_symmetry_space_group_name_Hall '-P 2ybc'
_symmetry_space_group_name_H-M 'P 1 21/c 1'
_atom_sites_solution_hydrogens geom
_atom_sites_solution_primary direct
_atom_sites_solution_secondary difmap
_audit_creation_method SHELXL-97
_cell_angle_alpha 90.00
_cell_angle_beta 108.3770(10)
_cell_angle_gamma 90.00
_cell_formula_units_Z 4
_cell_length_a 14.9803(5)
_cell_length_b 7.7142(2)
_cell_length_c 13.4919(3)
_cell_measurement_reflns_used 49906
_cell_measurement_temperature 143(2)
_cell_volume 1479.63(7)
_computing_cell_refinement DENZO
_computing_data_collection XPRESS
_computing_data_reduction SCALEPACK
_computing_molecular_graphics SHELXTL
_computing_publication_material 'SHELXL-97 (Sheldrick, 1997)'
_computing_structure_refinement 'SHELXL-97 (Sheldrick, 1997)'
_computing_structure_solution 'SHELXS-97 (Sheldrick, 1990)'
_diffrn_ambient_temperature 143(2)
_diffrn_measured_fraction_theta_full 0.980
_diffrn_measured_fraction_theta_max 0.980
_diffrn_measurement_device_type 'Nonius DIP 2020'
_diffrn_measurement_method phi-rotation
_diffrn_radiation_monochromator graphite
_diffrn_radiation_source 'fine-focus sealed tube'
_diffrn_radiation_type MoK\a
_diffrn_radiation_wavelength 0.71073
_diffrn_reflns_av_R_equivalents 0.0510
_diffrn_reflns_av_sigmaI/netI 0.0296
_diffrn_reflns_limit_h_max 19
_diffrn_reflns_limit_h_min -19
_diffrn_reflns_limit_k_max 9
_diffrn_reflns_limit_k_min -9
_diffrn_reflns_limit_l_max 17
_diffrn_reflns_limit_l_min -17
_diffrn_reflns_number 23196
_diffrn_reflns_theta_full 27.21
_diffrn_reflns_theta_max 27.21
_diffrn_reflns_theta_min 3.18
_exptl_absorpt_coefficient_mu 2.519
_exptl_absorpt_correction_T_max 0.833
_exptl_absorpt_correction_T_min 0.481
_exptl_absorpt_correction_type DELABS
_exptl_crystal_colour colourless
_exptl_crystal_density_diffrn 1.823
_exptl_crystal_density_method 'not measured'
_exptl_crystal_description block
_exptl_crystal_F_000 792
_exptl_crystal_size_max 0.20
_exptl_crystal_size_mid 0.20
_exptl_crystal_size_min 0.10
_refine_diff_density_max 1.189
_refine_diff_density_min -1.336
_refine_diff_density_rms 0.119
_refine_ls_extinction_method none
_refine_ls_goodness_of_fit_ref 1.094
_refine_ls_hydrogen_treatment mixed
_refine_ls_matrix_type full
_refine_ls_number_parameters 242
_refine_ls_number_reflns 3236
_refine_ls_number_restraints 0
_refine_ls_restrained_S_all 1.094
_refine_ls_R_factor_all 0.0365
_refine_ls_R_factor_gt 0.0335
_refine_ls_shift/su_max 0.002
_refine_ls_shift/su_mean 0.000
_refine_ls_structure_factor_coef Fsqd
_refine_ls_weighting_details 'calc w=1/[\s^2^(Fo^2^)+(0.0551P)^2^+0.5451P] where P=(Fo^2^+2Fc^2^)/3'
_refine_ls_weighting_scheme calc
_refine_ls_wR_factor_gt 0.0860
_refine_ls_wR_factor_ref 0.0884
_reflns_number_gt 2987
_reflns_number_total 3236
_reflns_threshold_expression >2sigma(I)
_cod_data_source_file ic034427tsi20030814_054038_1.cif
_cod_data_source_block wies19
_cod_database_code 4312385

loop_
_symmetry_equiv_pos_as_xyz
'x, y, z'
'-x, y+1/2, -z+1/2'
'-x, -y, -z'
'x, -y-1/2, z-1/2'

loop_
_atom_site_label
_atom_site_type_symbol
_atom_site_fract_x
_atom_site_fract_y
_atom_site_fract_z
_atom_site_U_iso_or_equiv
_atom_site_adp_type
_atom_site_occupancy
_atom_site_symmetry_multiplicity
_atom_site_calc_flag
_atom_site_refinement_flags
_atom_site_disorder_assembly
_atom_site_disorder_group
Cs Cs 0.044785(13) 0.71677(3) 0.910146(13) 0.03760(10) Uani 1 1 d . . .
C21 C 0.27433(19) 0.6518(4) 1.2133(2) 0.0304(5) Uani 1 1 d . . .
O21 O 0.13563(14) 0.5050(3) 1.11008(15) 0.0386(5) Uani 1 1 d . . .
C27 C 0.1729(2) 0.6068(4) 1.1824(2) 0.0338(6) Uani 1 1 d . . .
C25 C 0.4082(2) 0.7977(4) 1.3354(3) 0.0432(7) Uani 1 1 d . . .
C26 C 0.3146(2) 0.7500(4) 1.3047(3) 0.0364(6) Uani 1 1 d . . .
C22 C 0.3309(2) 0.6029(4) 1.1521(2) 0.0352(6) Uani 1 1 d . . .
C23 C 0.4257(2) 0.6563(5) 1.1846(3) 0.0425(7) Uani 1 1 d . . .
C24 C 0.4638(2) 0.7494(5) 1.2749(3) 0.0452(7) Uani 1 1 d . . .
O22 O 0.12552(17) 0.6850(4) 1.23470(19) 0.0471(6) Uani 1 1 d . . .
O12 O -0.04721(14) 0.6675(3) 1.17436(16) 0.0359(4) Uani 1 1 d . . .
O11 O -0.04594(17) 0.8735(3) 1.06032(19) 0.0452(5) Uani 1 1 d . . .
C17 C -0.0883(2) 0.7859(3) 1.1082(2) 0.0314(6) Uani 1 1 d . . .
C16 C -0.2320(2) 0.7317(4) 1.1598(3) 0.0372(6) Uani 1 1 d . . .
C11 C -0.1907(2) 0.8110(4) 1.0915(2) 0.0336(6) Uani 1 1 d . . .
C12 C -0.2478(2) 0.9138(4) 1.0083(2) 0.0451(7) Uani 1 1 d . . .
C15 C -0.3265(3) 0.7501(5) 1.1490(4) 0.0508(9) Uani 1 1 d . . .
C13 C -0.3443(3) 0.9296(5) 0.9992(3) 0.0611(11) Uani 1 1 d . . .
C14 C -0.3819(3) 0.8503(5) 1.0675(4) 0.0619(11) Uani 1 1 d . . .
N2 N 0.2949(2) 0.5139(4) 1.0601(2) 0.0504(7) Uani 1 1 d . . .
N1 N -0.2132(3) 0.9984(5) 0.9399(3) 0.0628(9) Uani 1 1 d . . .
H16 H -0.191(2) 0.671(4) 1.223(2) 0.023(7) Uiso 1 1 d . . .
H26 H 0.277(3) 0.784(4) 1.345(3) 0.037(9) Uiso 1 1 d . . .
H23 H 0.456(3) 0.628(5) 1.142(3) 0.042(9) Uiso 1 1 d . . .
H24 H 0.530(4) 0.781(6) 1.290(4) 0.069(14) Uiso 1 1 d . . .
H25 H 0.432(3) 0.867(6) 1.397(3) 0.052(10) Uiso 1 1 d . . .
H2B H 0.331(3) 0.473(7) 1.033(3) 0.062(13) Uiso 1 1 d . . .
H1B H -0.170(3) 0.987(6) 0.930(3) 0.036(12) Uiso 1 1 d . . .
H15 H -0.353(3) 0.695(6) 1.205(4) 0.066(13) Uiso 1 1 d . . .
H2A H 0.240(3) 0.463(6) 1.053(3) 0.061(12) Uiso 1 1 d . . .
H13 H -0.375(4) 1.003(8) 0.939(4) 0.086(15) Uiso 1 1 d . . .
H14 H -0.447(4) 0.856(9) 1.054(4) 0.103(19) Uiso 1 1 d . . .
H1A H -0.254(4) 1.065(9) 0.878(4) 0.098(17) Uiso 1 1 d . . .
H01 H 0.058(5) 0.695(9) 1.195(6) 0.11(2) Uiso 1 1 d . . .

loop_
_atom_site_aniso_label
_atom_site_aniso_U_11
_atom_site_aniso_U_22
_atom_site_aniso_U_33
_atom_site_aniso_U_23
_atom_site_aniso_U_13
_atom_site_aniso_U_12
Cs 0.04470(14) 0.03780(17) 0.03271(14) 0.00127(6) 0.01563(9) -0.00560(7)
C21 0.0299(13) 0.0271(14) 0.0328(13) 0.0028(11) 0.0079(10) 0.0014(10)
O21 0.0327(10) 0.0424(12) 0.0380(10) -0.0057(9) 0.0072(8) -0.0028(9)
C27 0.0323(14) 0.0378(15) 0.0302(12) 0.0030(11) 0.0083(11) 0.0022(11)
C25 0.0348(16) 0.0452(19) 0.0447(18) -0.0070(13) 0.0056(14) -0.0035(12)
C26 0.0354(15) 0.0376(14) 0.0348(15) -0.0012(12) 0.0092(12) 0.0004(12)
C22 0.0350(14) 0.0293(14) 0.0416(15) 0.0000(11) 0.0124(12) 0.0020(11)
C23 0.0405(16) 0.0348(17) 0.0575(19) -0.0043(15) 0.0227(15) -0.0003(13)
C24 0.0319(16) 0.0417(17) 0.059(2) -0.0011(15) 0.0104(15) -0.0037(13)
O22 0.0318(11) 0.0694(17) 0.0389(12) -0.0134(11) 0.0094(9) 0.0024(11)
O12 0.0299(10) 0.0394(11) 0.0371(10) 0.0045(9) 0.0089(8) 0.0015(8)
O11 0.0547(14) 0.0423(14) 0.0465(11) 0.0060(10) 0.0272(10) -0.0013(10)
C17 0.0372(15) 0.0293(15) 0.0278(13) -0.0050(9) 0.0106(11) -0.0020(10)
C16 0.0320(15) 0.0348(16) 0.0438(17) -0.0075(12) 0.0104(13) -0.0022(11)
C11 0.0342(14) 0.0301(13) 0.0321(14) -0.0057(11) 0.0043(11) 0.0018(11)
C12 0.0525(18) 0.0286(15) 0.0425(16) -0.0036(12) -0.0018(14) 0.0037(13)
C15 0.0391(18) 0.0452(18) 0.069(2) -0.0146(17) 0.0189(17) -0.0032(14)
C13 0.050(2) 0.0397(19) 0.070(2) -0.0104(17) -0.0141(18) 0.0165(16)
C14 0.0366(18) 0.045(2) 0.094(3) -0.019(2) 0.0065(19) 0.0066(16)
N2 0.0452(16) 0.0556(18) 0.0570(17) -0.0229(14) 0.0254(14) -0.0062(14)
N1 0.079(3) 0.0486(19) 0.0516(19) 0.0140(14) 0.0069(19) 0.0085(18)

loop_
_atom_type_symbol
_atom_type_description
_atom_type_scat_dispersion_real
_atom_type_scat_dispersion_imag
_atom_type_scat_source
C C 0.0033 0.0016 'International Tables Vol C Tables 4.2.6.8 and 6.1.1.4'
H H 0.0000 0.0000 'International Tables Vol C Tables 4.2.6.8 and 6.1.1.4'
N N 0.0061 0.0033 'International Tables Vol C Tables 4.2.6.8 and 6.1.1.4'
O O 0.0106 0.0060 'International Tables Vol C Tables 4.2.6.8 and 6.1.1.4'
Cs Cs -0.3680 2.1192 'International Tables Vol C Tables 4.2.6.8 and 6.1.1.4'

loop_
_geom_angle_atom_site_label_1
_geom_angle_atom_site_label_2
_geom_angle_atom_site_label_3
_geom_angle
_geom_angle_site_symmetry_1
_geom_angle_site_symmetry_3
_geom_angle_publ_flag
O11 Cs O22 141.85(7) . 4_575 ?
O11 Cs O21 78.06(6) . . ?
O22 Cs O21 129.27(6) 4_575 . ?
O11 Cs O21 73.71(6) . 3_567 ?
O22 Cs O21 127.22(6) 4_575 3_567 ?
O21 Cs O21 85.27(5) . 3_567 ?
O11 Cs O12 114.49(6) . 4_575 ?
O22 Cs O12 46.36(6) 4_575 4_575 ?
O21 Cs O12 163.86(6) . 4_575 ?
O21 Cs O12 88.64(5) 3_567 4_575 ?
O11 Cs O12 132.14(6) . 3_567 ?
O22 Cs O12 84.37(7) 4_575 3_567 ?
O21 Cs O12 76.57(5) . 3_567 ?
O21 Cs O12 64.37(5) 3_567 3_567 ?
O12 Cs O12 87.32(4) 4_575 3_567 ?
O11 Cs O11 60.36(7) . 3_577 ?
O22 Cs O11 82.17(7) 4_575 3_577 ?
O21 Cs O11 115.68(6) . 3_577 ?
O21 Cs O11 121.51(6) 3_567 3_577 ?
O12 Cs O11 80.19(6) 4_575 3_577 ?
O12 Cs O11 165.83(6) 3_567 3_577 ?
O11 Cs N1 75.77(9) . 3_577 ?
O22 Cs N1 84.42(9) 4_575 3_577 ?
O21 Cs N1 77.65(7) . 3_577 ?
O21 Cs N1 147.48(8) 3_567 3_577 ?
O12 Cs N1 114.36(7) 4_575 3_577 ?
O12 Cs N1 135.24(8) 3_567 3_577 ?
O11 Cs N1 47.56(8) 3_577 3_577 ?
O11 Cs C27 68.00(6) . . ?
O22 Cs C27 128.30(6) 4_575 . ?
O21 Cs C27 18.69(6) . . ?
O21 Cs C27 97.21(6) 3_567 . ?
O12 Cs C27 174.13(6) 4_575 . ?
O12 Cs C27 94.70(6) 3_567 . ?
O11 Cs C27 97.11(7) 3_577 . ?
N1 Cs C27 60.55(7) 3_577 . ?
O11 Cs C17 15.71(6) . . ?
O22 Cs C17 156.64(7) 4_575 . ?
O21 Cs C17 69.35(6) . . ?
O21 Cs C17 60.94(6) 3_567 . ?
O12 Cs C17 120.13(6) 4_575 . ?
O12 Cs C17 116.48(5) 3_567 . ?
O11 Cs C17 76.04(6) 3_577 . ?
N1 Cs C17 87.02(9) 3_577 . ?
C27 Cs C17 63.77(6) . . ?
O11 Cs C17 76.67(6) . 3_577 ?
O22 Cs C17 66.15(7) 4_575 3_577 ?
O21 Cs C17 122.62(6) . 3_577 ?
O21 Cs C17 133.27(6) 3_567 3_577 ?
O12 Cs C17 71.88(6) 4_575 3_577 ?
O12 Cs C17 150.51(6) 3_567 3_577 ?
O11 Cs C17 16.33(6) 3_577 3_577 ?
N1 Cs C17 46.50(7) 3_577 3_577 ?
C27 Cs C17 104.19(6) . 3_577 ?
C17 Cs C17 92.36(6) . 3_577 ?
O11 Cs Cs 70.63(5) . 3_567 ?
O22 Cs Cs 147.26(6) 4_575 3_567 ?
O21 Cs Cs 43.13(4) . 3_567 ?
O21 Cs Cs 42.15(4) 3_567 3_567 ?
O12 Cs Cs 129.09(4) 4_575 3_567 ?
O12 Cs Cs 63.06(4) 3_567 3_567 ?
O11 Cs Cs 130.56(4) 3_577 3_567 ?
N1 Cs Cs 115.74(6) 3_577 3_567 ?
C27 Cs Cs 56.51(5) . 3_567 ?
C17 Cs Cs 55.21(4) . 3_567 ?
C17 Cs Cs 146.43(4) 3_577 3_567 ?
C22 C21 C26 119.1(3) . . ?
C22 C21 C27 121.6(2) . . ?
C26 C21 C27 119.3(3) . . ?
C27 O21 Cs 108.56(18) . . ?
C27 O21 Cs 125.15(17) . 3_567 ?
Cs O21 Cs 94.73(5) . 3_567 ?
O21 C27 O22 122.4(3) . . ?
O21 C27 C21 122.5(2) . . ?
O22 C27 C21 115.2(3) . . ?
O21 C27 Cs 52.75(14) . . ?
O22 C27 Cs 103.54(18) . . ?
C21 C27 Cs 113.18(16) . . ?
C26 C25 C24 119.5(3) . . ?
C26 C25 H25 118(2) . . ?
C24 C25 H25 122(2) . . ?
C25 C26 C21 121.3(3) . . ?
C25 C26 H26 119(2) . . ?
C21 C26 H26 119(2) . . ?
N2 C22 C21 121.8(3) . . ?
N2 C22 C23 119.9(3) . . ?
C21 C22 C23 118.2(3) . . ?
C24 C23 C22 121.7(3) . . ?
C24 C23 H23 124(2) . . ?
C22 C23 H23 114(2) . . ?
C23 C24 C25 120.2(3) . . ?
C23 C24 H24 116(3) . . ?
C25 C24 H24 124(3) . . ?
C27 O22 Cs 161.7(2) . 4_576 ?
C27 O22 H01 113(4) . . ?
Cs O22 H01 79(4) 4_576 . ?
C17 O12 Cs 117.19(18) . 4_576 ?
C17 O12 Cs 117.94(17) . 3_567 ?
Cs O12 Cs 124.87(7) 4_576 3_567 ?
C17 O11 Cs 122.9(2) . . ?
C17 O11 Cs 117.36(19) . 3_577 ?
Cs O11 Cs 119.64(7) . 3_577 ?
O11 C17 O12 122.4(3) . . ?
O11 C17 C11 121.5(3) . . ?
O12 C17 C11 116.1(3) . . ?
O11 C17 Cs 41.38(15) . . ?
O12 C17 Cs 98.28(17) . . ?
C11 C17 Cs 130.38(18) . . ?
O11 C17 Cs 46.31(16) . 3_577 ?
O12 C17 Cs 133.25(19) . 3_577 ?
C11 C17 Cs 92.69(16) . 3_577 ?
Cs C17 Cs 87.64(6) . 3_577 ?
C15 C16 C11 122.3(3) . . ?
C15 C16 H16 118.3(17) . . ?
C11 C16 H16 119.0(17) . . ?
C16 C11 C12 118.9(3) . . ?
C16 C11 C17 119.3(3) . . ?
C12 C11 C17 121.8(3) . . ?
N1 C12 C13 119.8(4) . . ?
N1 C12 C11 122.7(4) . . ?
C13 C12 C11 117.4(3) . . ?
C14 C15 C16 118.5(4) . . ?
C14 C15 H15 122(3) . . ?
C16 C15 H15 120(3) . . ?
C14 C13 C12 122.0(3) . . ?
C14 C13 H13 129(3) . . ?
C12 C13 H13 109(3) . . ?
C13 C14 C15 120.9(4) . . ?
C13 C14 H14 118(4) . . ?
C15 C14 H14 121(4) . . ?
C22 N2 H2B 118(3) . . ?
C22 N2 H2A 114(3) . . ?
H2B N2 H2A 121(5) . . ?
C12 N1 Cs 105.7(2) . 3_577 ?
C12 N1 H1B 130(3) . . ?
Cs N1 H1B 69(3) 3_577 . ?
C12 N1 H1A 123(3) . . ?
Cs N1 H1A 107(4) 3_577 . ?
H1B N1 H1A 106(5) . . ?

loop_
_geom_bond_atom_site_label_1
_geom_bond_atom_site_label_2
_geom_bond_distance
_geom_bond_site_symmetry_2
_geom_bond_publ_flag
Cs O11 3.025(2) . ?
Cs O22 3.073(2) 4_575 ?
Cs O21 3.079(2) . ?
Cs O21 3.137(2) 3_567 ?
Cs O12 3.170(2) 4_575 ?
Cs O12 3.180(2) 3_567 ?
Cs O11 3.185(3) 3_577 ?
Cs N1 3.474(4) 3_577 ?
Cs C27 3.667(3) . ?
Cs C17 3.841(3) . ?
Cs C17 3.912(3) 3_577 ?
Cs Cs 4.5733(4) 3_567 ?
C21 C22 1.408(4) . ?
C21 C26 1.410(4) . ?
C21 C27 1.485(4) . ?
O21 C27 1.239(3) . ?
O21 Cs 3.137(2) 3_567 ?
C27 O22 1.297(4) . ?
C25 C26 1.381(5) . ?
C25 C24 1.388(5) . ?
C25 H25 0.96(4) . ?
C26 H26 0.94(4) . ?
C22 N2 1.371(4) . ?
C22 C23 1.409(4) . ?
C23 C24 1.374(5) . ?
C23 H23 0.88(4) . ?
C24 H24 0.98(6) . ?
O22 Cs 3.073(2) 4_576 ?
O22 H01 0.99(7) . ?
O12 C17 1.290(4) . ?
O12 Cs 3.170(2) 4_576 ?
O12 Cs 3.180(2) 3_567 ?
O11 C17 1.239(4) . ?
O11 Cs 3.185(3) 3_577 ?
C17 C11 1.491(4) . ?
C17 Cs 3.912(3) 3_577 ?
C16 C15 1.385(5) . ?
C16 C11 1.402(5) . ?
C16 H16 1.00(3) . ?
C11 C12 1.420(4) . ?
C12 N1 1.359(5) . ?
C12 C13 1.417(6) . ?
C15 C14 1.385(7) . ?
C15 H15 1.05(5) . ?
C13 C14 1.367(7) . ?
C13 H13 0.98(5) . ?
C14 H14 0.93(6) . ?
N2 H2B 0.80(5) . ?
N2 H2A 0.89(5) . ?
N1 Cs 3.474(4) 3_577 ?
N1 H1B 0.71(3) . ?
N1 H1A 1.00(6) . ?

loop_
_geom_hbond_atom_site_label_D
_geom_hbond_atom_site_label_H
_geom_hbond_atom_site_label_A
_geom_hbond_distance_DH
_geom_hbond_distance_HA
_geom_hbond_distance_DA
_geom_hbond_angle_DHA
_geom_hbond_site_symmetry_A
N1 H1B O11 0.71(3) 2.29(4) 2.698(5) 118(4) .
N2 H2A O21 0.89(5) 1.97(4) 2.677(4) 135(4) .
O22 H01 O11 0.99(7) 2.42(8) 3.230(4) 139(5) .
O22 H01 O12 0.99(7) 1.52(7) 2.459(3) 156(7) .

loop_
_geom_torsion_atom_site_label_1
_geom_torsion_atom_site_label_2
_geom_torsion_atom_site_label_3
_geom_torsion_atom_site_label_4
_geom_torsion
_geom_torsion_site_symmetry_1
_geom_torsion_site_symmetry_2
_geom_torsion_site_symmetry_3
_geom_torsion_site_symmetry_4
_geom_torsion_publ_flag
O11 Cs O21 C27 -55.26(18) . . . . ?
O22 Cs O21 C27 94.65(19) 4_575 . . . ?
O21 Cs O21 C27 -129.59(19) 3_567 . . . ?
O12 Cs O21 C27 162.22(19) 4_575 . . . ?
O12 Cs O21 C27 165.66(18) 3_567 . . . ?
O11 Cs O21 C27 -6.76(19) 3_577 . . . ?
N1 Cs O21 C27 22.57(19) 3_577 . . . ?
C17 Cs O21 C27 -68.90(18) . . . . ?
C17 Cs O21 C27 10.2(2) 3_577 . . . ?
Cs Cs O21 C27 -129.59(19) 3_567 . . . ?
O11 Cs O21 Cs 74.32(6) . . . 3_567 ?
O22 Cs O21 Cs -135.76(8) 4_575 . . 3_567 ?
O21 Cs O21 Cs 0.0 3_567 . . 3_567 ?
O12 Cs O21 Cs -68.19(19) 4_575 . . 3_567 ?
O12 Cs O21 Cs -64.75(5) 3_567 . . 3_567 ?
O11 Cs O21 Cs 122.83(6) 3_577 . . 3_567 ?
N1 Cs O21 Cs 152.15(10) 3_577 . . 3_567 ?
C27 Cs O21 Cs 129.59(19) . . . 3_567 ?
C17 Cs O21 Cs 60.68(6) . . . 3_567 ?
C17 Cs O21 Cs 139.79(6) 3_577 . . 3_567 ?
Cs O21 C27 O22 82.3(3) . . . . ?
Cs O21 C27 O22 -27.7(4) 3_567 . . . ?
Cs O21 C27 C21 -95.9(3) . . . . ?
Cs O21 C27 C21 154.1(2) 3_567 . . . ?
Cs O21 C27 Cs -110.05(19) 3_567 . . . ?
C22 C21 C27 O21 10.1(4) . . . . ?
C26 C21 C27 O21 -171.7(3) . . . . ?
C22 C21 C27 O22 -168.2(3) . . . . ?
C26 C21 C27 O22 10.0(4) . . . . ?
C22 C21 C27 Cs -49.3(3) . . . . ?
C26 C21 C27 Cs 128.9(2) . . . . ?
O11 Cs C27 O21 119.87(19) . . . . ?
O22 Cs C27 O21 -100.52(19) 4_575 . . . ?
O21 Cs C27 O21 50.73(19) 3_567 . . . ?
O12 Cs C27 O21 -123.9(6) 4_575 . . . ?
O12 Cs C27 O21 -13.99(18) 3_567 . . . ?
O11 Cs C27 O21 173.87(18) 3_577 . . . ?
N1 Cs C27 O21 -154.5(2) 3_577 . . . ?
C17 Cs C27 O21 103.28(18) . . . . ?
C17 Cs C27 O21 -171.14(17) 3_577 . . . ?
Cs Cs C27 O21 39.18(16) 3_567 . . . ?
O11 Cs C27 O22 -0.68(19) . . . . ?
O22 Cs C27 O22 138.92(14) 4_575 . . . ?
O21 Cs C27 O22 -120.6(3) . . . . ?
O21 Cs C27 O22 -69.8(2) 3_567 . . . ?
O12 Cs C27 O22 115.5(6) 4_575 . . . ?
O12 Cs C27 O22 -134.5(2) 3_567 . . . ?
O11 Cs C27 O22 53.3(2) 3_577 . . . ?
N1 Cs C27 O22 84.9(2) 3_577 . . . ?
C17 Cs C27 O22 -17.27(19) . . . . ?
C17 Cs C27 O22 68.3(2) 3_577 . . . ?
Cs Cs C27 O22 -81.4(2) 3_567 . . . ?
O11 Cs C27 C21 -126.1(2) . . . . ?
O22 Cs C27 C21 13.5(2) 4_575 . . . ?
O21 Cs C27 C21 114.1(3) . . . . ?
O21 Cs C27 C21 164.79(19) 3_567 . . . ?
O12 Cs C27 C21 -9.8(7) 4_575 . . . ?
O12 Cs C27 C21 100.07(19) 3_567 . . . ?
O11 Cs C27 C21 -72.07(19) 3_577 . . . ?
N1 Cs C27 C21 -40.4(2) 3_577 . . . ?
C17 Cs C27 C21 -142.7(2) . . . . ?
C17 Cs C27 C21 -57.1(2) 3_577 . . . ?
Cs Cs C27 C21 153.2(2) 3_567 . . . ?
C24 C25 C26 C21 0.5(5) . . . . ?
C22 C21 C26 C25 -0.5(5) . . . . ?
C27 C21 C26 C25 -178.7(3) . . . . ?
C26 C21 C22 N2 -177.2(3) . . . . ?
C27 C21 C22 N2 1.1(4) . . . . ?
C26 C21 C22 C23 -0.7(4) . . . . ?
C27 C21 C22 C23 177.6(3) . . . . ?
N2 C22 C23 C24 178.4(3) . . . . ?
C21 C22 C23 C24 1.8(5) . . . . ?
C22 C23 C24 C25 -1.9(6) . . . . ?
C26 C25 C24 C23 0.7(5) . . . . ?
O21 C27 O22 Cs 104.3(6) . . . 4_576 ?
C21 C27 O22 Cs -77.4(7) . . . 4_576 ?
Cs C27 O22 Cs 158.5(6) . . . 4_576 ?
O22 Cs O11 C17 164.3(2) 4_575 . . . ?
O21 Cs O11 C17 -54.6(2) . . . . ?
O21 Cs O11 C17 33.9(2) 3_567 . . . ?
O12 Cs O11 C17 114.7(2) 4_575 . . . ?
O12 Cs O11 C17 4.6(3) 3_567 . . . ?
O11 Cs O11 C17 176.3(3) 3_577 . . . ?
N1 Cs O11 C17 -134.7(3) 3_577 . . . ?
C27 Cs O11 C17 -71.1(2) . . . . ?
C17 Cs O11 C17 177.3(2) 3_577 . . . ?
Cs Cs O11 C17 -10.4(2) 3_567 . . . ?
O22 Cs O11 Cs -12.03(16) 4_575 . . 3_577 ?
O21 Cs O11 Cs 129.05(10) . . . 3_577 ?
O21 Cs O11 Cs -142.44(10) 3_567 . . 3_577 ?
O12 Cs O11 Cs -61.66(10) 4_575 . . 3_577 ?
O12 Cs O11 Cs -171.72(6) 3_567 . . 3_577 ?
O11 Cs O11 Cs 0.0 3_577 . . 3_577 ?
N1 Cs O11 Cs 48.95(9) 3_577 . . 3_577 ?
C27 Cs O11 Cs 112.55(10) . . . 3_577 ?
C17 Cs O11 Cs -176.3(3) . . . 3_577 ?
C17 Cs O11 Cs 1.00(8) 3_577 . . 3_577 ?
Cs Cs O11 Cs 173.29(10) 3_567 . . 3_577 ?
Cs O11 C17 O12 62.5(4) . . . . ?
Cs O11 C17 O12 -121.1(2) 3_577 . . . ?
Cs O11 C17 C11 -117.0(2) . . . . ?
Cs O11 C17 C11 59.4(3) 3_577 . . . ?
Cs O11 C17 Cs 176.4(3) 3_577 . . . ?
Cs O11 C17 Cs -176.4(3) . . . 3_577 ?
Cs O12 C17 O11 89.4(3) 4_576 . . . ?
Cs O12 C17 O11 -90.4(3) 3_567 . . . ?
Cs O12 C17 C11 -91.1(2) 4_576 . . . ?
Cs O12 C17 C11 89.1(2) 3_567 . . . ?
Cs O12 C17 Cs 125.76(10) 4_576 . . . ?
Cs O12 C17 Cs -54.04(15) 3_567 . . . ?
Cs O12 C17 Cs 31.2(3) 4_576 . . 3_577 ?
Cs O12 C17 Cs -148.62(14) 3_567 . . 3_577 ?
O22 Cs C17 O11 -24.9(3) 4_575 . . . ?
O21 Cs C17 O11 121.5(2) . . . . ?
O21 Cs C17 O11 -142.2(3) 3_567 . . . ?
O12 Cs C17 O11 -72.9(2) 4_575 . . . ?
O12 Cs C17 O11 -176.2(2) 3_567 . . . ?
O11 Cs C17 O11 -3.3(3) 3_577 . . . ?
N1 Cs C17 O11 43.6(2) 3_577 . . . ?
C27 Cs C17 O11 102.1(2) . . . . ?
C17 Cs C17 O11 -2.6(2) 3_577 . . . ?
Cs Cs C17 O11 168.1(3) 3_567 . . . ?
O11 Cs C17 O12 -130.8(3) . . . . ?
O22 Cs C17 O12 -155.72(16) 4_575 . . . ?
O21 Cs C17 O12 -9.27(16) . . . . ?
O21 Cs C17 O12 86.97(17) 3_567 . . . ?
O12 Cs C17 O12 156.24(14) 4_575 . . . ?
O12 Cs C17 O12 53.0(2) 3_567 . . . ?
O11 Cs C17 O12 -134.08(18) 3_577 . . . ?
N1 Cs C17 O12 -87.19(18) 3_577 . . . ?
C27 Cs C17 O12 -28.73(16) . . . . ?
C17 Cs C17 O12 -133.39(19) 3_577 . . . ?
Cs Cs C17 O12 37.27(15) 3_567 . . . ?
O11 Cs C17 C11 94.1(3) . . . . ?
O22 Cs C17 C11 69.2(3) 4_575 . . . ?
O21 Cs C17 C11 -144.3(2) . . . . ?
O21 Cs C17 C11 -48.1(2) 3_567 . . . ?
O12 Cs C17 C11 21.2(3) 4_575 . . . ?
O12 Cs C17 C11 -82.1(2) 3_567 . . . ?
O11 Cs C17 C11 90.8(2) 3_577 . . . ?
N1 Cs C17 C11 137.7(2) 3_577 . . . ?
C27 Cs C17 C11 -163.8(2) . . . . ?
C17 Cs C17 C11 91.5(2) 3_577 . . . ?
Cs Cs C17 C11 -97.8(2) 3_567 . . . ?
O11 Cs C17 Cs 2.6(2) . . . 3_577 ?
O22 Cs C17 Cs -22.32(18) 4_575 . . 3_577 ?
O21 Cs C17 Cs 124.13(7) . . . 3_577 ?
O21 Cs C17 Cs -139.64(8) 3_567 . . 3_577 ?
O12 Cs C17 Cs -70.36(7) 4_575 . . 3_577 ?
O12 Cs C17 Cs -173.58(4) 3_567 . . 3_577 ?
O11 Cs C17 Cs -0.68(6) 3_577 . . 3_577 ?
N1 Cs C17 Cs 46.21(7) 3_577 . . 3_577 ?
C27 Cs C17 Cs 104.66(7) . . . 3_577 ?
C17 Cs C17 Cs 0.0 3_577 . . 3_577 ?
Cs Cs C17 Cs 170.66(7) 3_567 . . 3_577 ?
C15 C16 C11 C12 0.0(5) . . . . ?
C15 C16 C11 C17 179.8(3) . . . . ?
O11 C17 C11 C16 -168.9(3) . . . . ?
O12 C17 C11 C16 11.6(4) . . . . ?
Cs C17 C11 C16 140.5(2) . . . . ?
Cs C17 C11 C16 -130.3(2) 3_577 . . . ?
O11 C17 C11 C12 10.9(4) . . . . ?
O12 C17 C11 C12 -168.6(3) . . . . ?
Cs C17 C11 C12 -39.7(4) . . . . ?
Cs C17 C11 C12 49.5(3) 3_577 . . . ?
C16 C11 C12 N1 178.6(3) . . . . ?
C17 C11 C12 N1 -1.2(5) . . . . ?
C16 C11 C12 C13 -0.2(4) . . . . ?
C17 C11 C12 C13 -180.0(3) . . . . ?
C11 C16 C15 C14 0.2(5) . . . . ?
N1 C12 C13 C14 -178.5(4) . . . . ?
C11 C12 C13 C14 0.3(5) . . . . ?
C12 C13 C14 C15 -0.1(6) . . . . ?
C16 C15 C14 C13 -0.2(6) . . . . ?
C13 C12 N1 Cs 118.3(3) . . . 3_577 ?
C11 C12 N1 Cs -60.5(4) . . . 3_577 ?
